data_7055883
loop_
_publ_author_name
'Kole\<sa-Dobravc, Tanja'
'Maejima, Keiichi'
'Yoshikawa, Yutaka'
'Meden, Anton'
'Yasui, Hiroyuki'
'Perdih, Franc'

_publ_section_title
;
 Vanadium and zinc complexes of 5-cyanopicolinate and pyrazine
 derivatives: synthesis, structural elucidation and in vitro
 insulino-mimetic activity study
;
_journal_issue 2
_journal_name_full 'New J. Chem.'
_journal_page_first 735
_journal_paper_doi 10.1039/C6NJ02961B
_journal_volume 41
_journal_year 2017
_chemical_formula_moiety 'C10 H6 N4 O6 V, H4 N'
_chemical_formula_sum 'C10 H10 N5 O6 V'
_chemical_formula_weight 347.17
_chemical_name_systematic
;
 ?
;
_space_group_crystal_system triclinic
_space_group_IT_number 2
_space_group_name_Hall '-P 1'
_space_group_name_H-M_alt 'P -1'
_symmetry_space_group_name_Hall '-P 1'
_symmetry_space_group_name_H-M 'P -1'
_atom_sites_solution_hydrogens geom
_atom_sites_solution_primary direct
_atom_sites_solution_secondary difmap
_audit_creation_method SHELXL-97
_audit_update_record
;
2016-05-17 deposited with the CCDC.
2016-12-07 downloaded from the CCDC.
;
_cell_angle_alpha 74.5170(10)
_cell_angle_beta 85.1740(10)
_cell_angle_gamma 64.5960(10)
_cell_formula_units_Z 2
_cell_length_a 7.89910(10)
_cell_length_b 8.15860(10)
_cell_length_c 12.3149(2)
_cell_measurement_reflns_used 3045
_cell_measurement_temperature 293(2)
_cell_measurement_theta_max 27.48
_cell_measurement_theta_min 0.41
_cell_volume 690.463(18)
_computing_cell_refinement 'DENZO-SMN (Otwinowski & Minor, 1997)'
_computing_data_collection 'KappaCCD Reference Manual (Nonius, 1998)'
_computing_data_reduction 'DENZO-SMN (Otwinowski & Minor, 1997)'
_computing_molecular_graphics 'ORTEP-3 for Windows version 2.02 (Farrugia, 2008)'
_computing_publication_material 'WinGX publication routines (Farrugia, 1999)'
_computing_structure_refinement 'SHELXL-97 (Sheldrick, 2008)'
_computing_structure_solution 'SIR97 (Altomare et al., 1999)'
_diffrn_ambient_temperature 293(2)
_diffrn_detector_area_resol_mean 0.055
_diffrn_measured_fraction_theta_full 0.987
_diffrn_measured_fraction_theta_max 0.987
_diffrn_measurement_device_type
;
Nonius KappaCCD area-detector diffractometer
;
_diffrn_measurement_method '\w scans'
_diffrn_radiation_monochromator graphite
_diffrn_radiation_source 'fine-focus sealed tube'
_diffrn_radiation_type MoK\a
_diffrn_radiation_wavelength 0.71073
_diffrn_reflns_av_R_equivalents 0.0139
_diffrn_reflns_av_sigmaI/netI 0.0240
_diffrn_reflns_limit_h_max 10
_diffrn_reflns_limit_h_min -10
_diffrn_reflns_limit_k_max 10
_diffrn_reflns_limit_k_min -10
_diffrn_reflns_limit_l_max 15
_diffrn_reflns_limit_l_min -15
_diffrn_reflns_number 5540
_diffrn_reflns_theta_full 27.46
_diffrn_reflns_theta_max 27.46
_diffrn_reflns_theta_min 4.11
_exptl_absorpt_coefficient_mu 0.757
_exptl_absorpt_correction_T_max 0.9080
_exptl_absorpt_correction_T_min 0.7775
_exptl_absorpt_correction_type multi-scan
_exptl_absorpt_process_details 'SCALEPACK (Otwinowski & Minor, 1997)'
_exptl_crystal_colour yellow
_exptl_crystal_density_diffrn 1.670
_exptl_crystal_density_method 'not measured'
_exptl_crystal_description prism
_exptl_crystal_F_000 352
_exptl_crystal_size_max 0.35
_exptl_crystal_size_mid 0.30
_exptl_crystal_size_min 0.13
_refine_diff_density_max 0.260
_refine_diff_density_min -0.316
_refine_diff_density_rms 0.044
_refine_ls_extinction_method none
_refine_ls_goodness_of_fit_ref 1.037
_refine_ls_hydrogen_treatment mixed
_refine_ls_matrix_type full
_refine_ls_number_parameters 215
_refine_ls_number_reflns 3118
_refine_ls_number_restraints 4
_refine_ls_restrained_S_all 1.036
_refine_ls_R_factor_all 0.0289
_refine_ls_R_factor_gt 0.0264
_refine_ls_shift/su_max 0.000
_refine_ls_shift/su_mean 0.000
_refine_ls_structure_factor_coef Fsqd
_refine_ls_weighting_details 'calc w=1/[\s^2^(Fo^2^)+(0.0398P)^2^+0.2683P] where P=(Fo^2^+2Fc^2^)/3'
_refine_ls_weighting_scheme calc
_refine_ls_wR_factor_gt 0.0740
_refine_ls_wR_factor_ref 0.0758
_reflns_number_gt 2897
_reflns_number_total 3118
_reflns_threshold_expression >2\s(I)
_cod_data_source_file c6nj02961b2.cif
_cod_data_source_block 4
_cod_depositor_comments 'Adding full bibliography for 7055882--7055889.cif.'
_cod_original_cell_volume 690.463(17)
_cod_database_code 7055883

loop_
_symmetry_equiv_pos_as_xyz
'x, y, z'
'-x, -y, -z'

loop_
_atom_site_label
_atom_site_type_symbol
_atom_site_fract_x
_atom_site_fract_y
_atom_site_fract_z
_atom_site_U_iso_or_equiv
_atom_site_adp_type
_atom_site_occupancy
_atom_site_symmetry_multiplicity
_atom_site_calc_flag
_atom_site_refinement_flags
V1 V 0.15623(3) 0.51860(3) 0.713834(18) 0.02257(9) Uani 1 1 d .
N1 N 0.47781(16) 0.35754(15) 0.72052(10) 0.0233(2) Uani 1 1 d .
N2 N 0.85393(18) 0.19727(18) 0.66901(12) 0.0348(3) Uani 1 1 d .
N3 N 0.22508(16) 0.59884(16) 0.86516(10) 0.0254(2) Uani 1 1 d .
N4 N 0.2722(2) 0.6493(2) 1.07375(13) 0.0457(4) Uani 1 1 d .
N5 N 0.18730(19) 0.13732(18) 0.51613(12) 0.0307(3) Uani 1 1 d D
H5A H 0.284(3) 0.023(2) 0.5243(18) 0.048(6) Uiso 1 1 d D
H5C H 0.094(3) 0.127(3) 0.5600(18) 0.061(7) Uiso 1 1 d D
H5D H 0.156(3) 0.186(3) 0.4433(14) 0.048(6) Uiso 1 1 d D
H5B H 0.221(4) 0.212(4) 0.543(2) 0.077(8) Uiso 1 1 d D
O1 O 0.25399(14) 0.70445(13) 0.62692(8) 0.0276(2) Uani 1 1 d .
O2 O 0.48809(17) 0.77418(15) 0.55248(12) 0.0439(3) Uani 1 1 d .
O3 O 0.17580(15) 0.31181(14) 0.84521(8) 0.0292(2) Uani 1 1 d .
O4 O 0.2341(2) 0.17139(18) 1.02812(11) 0.0543(4) Uani 1 1 d .
O6 O 0.15495(16) 0.41922(16) 0.61604(9) 0.0354(2) Uani 1 1 d .
O5 O -0.05876(14) 0.67637(15) 0.71390(9) 0.0329(2) Uani 1 1 d .
C1 C 0.4280(2) 0.66194(19) 0.60688(12) 0.0266(3) Uani 1 1 d .
C2 C 0.55938(19) 0.46017(18) 0.65519(11) 0.0236(3) Uani 1 1 d .
C3 C 0.7469(2) 0.3817(2) 0.63077(13) 0.0318(3) Uani 1 1 d .
H3 H 0.8000 0.4584 0.5869 0.038 Uiso 1 1 calc R
C4 C 0.7724(2) 0.0971(2) 0.73593(13) 0.0328(3) Uani 1 1 d .
H4 H 0.8434 -0.0307 0.7657 0.039 Uiso 1 1 calc R
C5 C 0.5854(2) 0.17573(19) 0.76305(12) 0.0288(3) Uani 1 1 d .
H5 H 0.5346 0.1008 0.8114 0.035 Uiso 1 1 calc R
C6 C 0.2148(2) 0.3023(2) 0.94726(12) 0.0296(3) Uani 1 1 d .
C7 C 0.23516(19) 0.4706(2) 0.96110(11) 0.0261(3) Uani 1 1 d .
C8 C 0.2596(2) 0.4955(3) 1.06504(13) 0.0370(3) Uani 1 1 d .
H8 H 0.2675 0.4026 1.1301 0.044 Uiso 1 1 calc R
C9 C 0.2575(3) 0.7781(3) 0.97793(16) 0.0442(4) Uani 1 1 d .
H9 H 0.2626 0.8886 0.9810 0.053 Uiso 1 1 calc R
C10 C 0.2348(2) 0.7544(2) 0.87329(14) 0.0347(3) Uani 1 1 d .
H10 H 0.2264 0.8478 0.8083 0.042 Uiso 1 1 calc R

loop_
_atom_site_aniso_label
_atom_site_aniso_U_11
_atom_site_aniso_U_22
_atom_site_aniso_U_33
_atom_site_aniso_U_23
_atom_site_aniso_U_13
_atom_site_aniso_U_12
V1 0.02280(13) 0.02344(13) 0.02085(13) -0.00585(9) -0.00007(8) -0.00898(10)
N1 0.0243(5) 0.0199(5) 0.0233(5) -0.0044(4) 0.0004(4) -0.0078(4)
N2 0.0280(6) 0.0267(6) 0.0385(7) -0.0055(5) 0.0051(5) -0.0036(5)
N3 0.0261(6) 0.0247(5) 0.0248(6) -0.0069(4) -0.0001(4) -0.0098(5)
N4 0.0516(9) 0.0589(9) 0.0385(8) -0.0240(7) 0.0017(6) -0.0275(8)
N5 0.0288(6) 0.0227(6) 0.0358(7) -0.0053(5) 0.0013(5) -0.0078(5)
O1 0.0245(5) 0.0207(4) 0.0290(5) -0.0003(4) 0.0014(4) -0.0053(4)
O2 0.0340(6) 0.0226(5) 0.0620(8) 0.0036(5) 0.0109(5) -0.0099(5)
O3 0.0365(5) 0.0268(5) 0.0276(5) -0.0065(4) 0.0030(4) -0.0171(4)
O4 0.0914(11) 0.0350(6) 0.0326(6) 0.0032(5) 0.0003(6) -0.0298(7)
O6 0.0411(6) 0.0425(6) 0.0296(5) -0.0159(5) 0.0029(4) -0.0207(5)
O5 0.0263(5) 0.0339(5) 0.0325(5) -0.0074(4) 0.0009(4) -0.0079(4)
C1 0.0281(7) 0.0198(6) 0.0270(7) -0.0034(5) 0.0034(5) -0.0076(5)
C2 0.0252(6) 0.0194(6) 0.0229(6) -0.0038(5) 0.0005(5) -0.0073(5)
C3 0.0278(7) 0.0258(7) 0.0350(8) -0.0031(6) 0.0058(6) -0.0086(6)
C4 0.0313(7) 0.0196(6) 0.0365(8) -0.0034(6) 0.0004(6) -0.0028(5)
C5 0.0319(7) 0.0192(6) 0.0297(7) -0.0013(5) 0.0015(5) -0.0086(5)
C6 0.0339(7) 0.0246(7) 0.0265(7) -0.0041(5) 0.0040(5) -0.0107(6)
C7 0.0240(6) 0.0280(7) 0.0241(6) -0.0068(5) 0.0014(5) -0.0090(5)
C8 0.0387(8) 0.0472(9) 0.0254(7) -0.0104(6) 0.0009(6) -0.0177(7)
C9 0.0502(10) 0.0455(9) 0.0503(10) -0.0245(8) 0.0015(8) -0.0254(8)
C10 0.0403(8) 0.0289(7) 0.0378(8) -0.0091(6) 0.0002(6) -0.0170(6)

loop_
_atom_type_symbol
_atom_type_description
_atom_type_scat_dispersion_real
_atom_type_scat_dispersion_imag
_atom_type_scat_source
C C 0.0033 0.0016 'International Tables Vol C Tables 4.2.6.8 and 6.1.1.4'
H H 0.0000 0.0000 'International Tables Vol C Tables 4.2.6.8 and 6.1.1.4'
N N 0.0061 0.0033 'International Tables Vol C Tables 4.2.6.8 and 6.1.1.4'
O O 0.0106 0.0060 'International Tables Vol C Tables 4.2.6.8 and 6.1.1.4'
V V 0.3005 0.5294 'International Tables Vol C Tables 4.2.6.8 and 6.1.1.4'

loop_
_geom_angle_atom_site_label_1
_geom_angle_atom_site_label_2
_geom_angle_atom_site_label_3
_geom_angle
O6 V1 O5 104.95(6)
O6 V1 O3 98.18(5)
O5 V1 O3 104.35(5)
O6 V1 O1 99.82(5)
O5 V1 O1 94.43(5)
O3 V1 O1 149.59(4)
O6 V1 N1 86.78(5)
O5 V1 N1 164.90(5)
O3 V1 N1 82.89(4)
O1 V1 N1 73.90(4)
O6 V1 N3 166.41(5)
O5 V1 N3 88.20(5)
O3 V1 N3 74.81(4)
O1 V1 N3 82.22(4)
N1 V1 N3 80.85(4)
C5 N1 C2 117.25(12)
C5 N1 V1 129.65(10)
C2 N1 V1 112.04(9)
C4 N2 C3 116.40(13)
C10 N3 C7 117.22(13)
C10 N3 V1 131.57(10)
C7 N3 V1 110.73(9)
C9 N4 C8 116.37(14)
H5A N5 H5C 110(2)
H5A N5 H5D 107.8(19)
H5C N5 H5D 115(2)
H5A N5 H5B 110(2)
H5C N5 H5B 104(2)
H5D N5 H5B 110(2)
C1 O1 V1 123.85(8)
C6 O3 V1 124.65(9)
O2 C1 O1 124.13(13)
O2 C1 C2 120.51(13)
O1 C1 C2 115.36(12)
N1 C2 C3 121.73(12)
N1 C2 C1 114.22(12)
C3 C2 C1 123.97(13)
N2 C3 C2 121.33(14)
N2 C3 H3 119.3
C2 C3 H3 119.3
N2 C4 C5 122.52(13)
N2 C4 H4 118.7
C5 C4 H4 118.7
N1 C5 C4 120.66(13)
N1 C5 H5 119.7
C4 C5 H5 119.7
O4 C6 O3 124.89(14)
O4 C6 C7 120.43(14)
O3 C6 C7 114.68(12)
N3 C7 C8 121.48(14)
N3 C7 C6 114.93(12)
C8 C7 C6 123.58(14)
N4 C8 C7 121.66(15)
N4 C8 H8 119.2
C7 C8 H8 119.2
N4 C9 C10 122.64(16)
N4 C9 H9 118.7
C10 C9 H9 118.7
N3 C10 C9 120.60(15)
N3 C10 H10 119.7
C9 C10 H10 119.7

loop_
_geom_bond_atom_site_label_1
_geom_bond_atom_site_label_2
_geom_bond_distance
V1 O6 1.6243(10)
V1 O5 1.6327(10)
V1 O3 1.9619(10)
V1 O1 2.0100(10)
V1 N1 2.3021(12)
V1 N3 2.3075(12)
N1 C5 1.3324(17)
N1 C2 1.3340(18)
N2 C4 1.329(2)
N2 C3 1.3410(19)
N3 C10 1.3341(19)
N3 C7 1.3348(18)
N4 C9 1.329(3)
N4 C8 1.332(2)
N5 H5A 0.900(16)
N5 H5C 0.894(16)
N5 H5D 0.886(16)
N5 H5B 0.897(17)
O1 C1 1.2844(17)
O2 C1 1.2267(18)
O3 C6 1.2934(18)
O4 C6 1.2139(19)
C1 C2 1.5020(18)
C2 C3 1.381(2)
C3 H3 0.9300
C4 C5 1.387(2)
C4 H4 0.9300
C5 H5 0.9300
C6 C7 1.503(2)
C7 C8 1.390(2)
C8 H8 0.9300
C9 C10 1.390(2)
C9 H9 0.9300
C10 H10 0.9300

loop_
_geom_hbond_atom_site_label_D
_geom_hbond_atom_site_label_H
_geom_hbond_atom_site_label_A
_geom_hbond_distance_DH
_geom_hbond_distance_HA
_geom_hbond_distance_DA
_geom_hbond_angle_DHA
_geom_hbond_site_symmetry_A
N5 H5A O2 0.900(16) 1.940(16) 2.8380(17) 176(2) 1_545
N5 H5C N2 0.894(16) 2.188(18) 3.0448(19) 160(2) 1_455
N5 H5D O5 0.886(16) 1.987(16) 2.8682(18) 172(2) 2_566
N5 H5B O6 0.897(17) 1.98(2) 2.7969(17) 150(3) .

loop_
_geom_torsion_atom_site_label_1
_geom_torsion_atom_site_label_2
_geom_torsion_atom_site_label_3
_geom_torsion_atom_site_label_4
_geom_torsion
O6 V1 N1 C5 -73.46(13)
O5 V1 N1 C5 144.95(18)
O3 V1 N1 C5 25.20(12)
O1 V1 N1 C5 -174.65(13)
N3 V1 N1 C5 100.88(12)
O6 V1 N1 C2 94.28(10)
O5 V1 N1 C2 -47.3(2)
O3 V1 N1 C2 -167.06(10)
O1 V1 N1 C2 -6.91(9)
N3 V1 N1 C2 -91.38(9)
O6 V1 N3 C10 125.8(2)
O5 V1 N3 C10 -68.55(14)
O3 V1 N3 C10 -173.94(14)
O1 V1 N3 C10 26.17(14)
N1 V1 N3 C10 101.01(14)
O6 V1 N3 C7 -62.6(3)
O5 V1 N3 C7 103.11(10)
O3 V1 N3 C7 -2.28(9)
O1 V1 N3 C7 -162.17(10)
N1 V1 N3 C7 -87.33(9)
O6 V1 O1 C1 -79.47(12)
O5 V1 O1 C1 174.51(11)
O3 V1 O1 C1 45.98(15)
N1 V1 O1 C1 4.26(11)
N3 V1 O1 C1 86.93(11)
O6 V1 O3 C6 167.46(12)
O5 V1 O3 C6 -84.74(12)
O1 V1 O3 C6 41.65(16)
N1 V1 O3 C6 81.76(12)
N3 V1 O3 C6 -0.65(11)
V1 O1 C1 O2 178.88(12)
V1 O1 C1 C2 -1.12(17)
C5 N1 C2 C3 1.0(2)
V1 N1 C2 C3 -168.41(11)
C5 N1 C2 C1 177.83(12)
V1 N1 C2 C1 8.43(14)
O2 C1 C2 N1 174.43(14)
O1 C1 C2 N1 -5.57(18)
O2 C1 C2 C3 -8.8(2)
O1 C1 C2 C3 171.18(13)
C4 N2 C3 C2 -3.4(2)
N1 C2 C3 N2 2.1(2)
C1 C2 C3 N2 -174.43(14)
C3 N2 C4 C5 1.8(2)
C2 N1 C5 C4 -2.6(2)
V1 N1 C5 C4 164.63(11)
N2 C4 C5 N1 1.2(2)
V1 O3 C6 O4 -177.04(14)
V1 O3 C6 C7 3.20(18)
C10 N3 C7 C8 -1.6(2)
V1 N3 C7 C8 -174.60(11)
C10 N3 C7 C6 177.39(13)
V1 N3 C7 C6 4.40(14)
O4 C6 C7 N3 175.11(15)
O3 C6 C7 N3 -5.12(19)
O4 C6 C7 C8 -5.9(2)
O3 C6 C7 C8 173.85(14)
C9 N4 C8 C7 0.9(3)
N3 C7 C8 N4 0.7(2)
C6 C7 C8 N4 -178.20(15)
C8 N4 C9 C10 -1.5(3)
C7 N3 C10 C9 1.0(2)
V1 N3 C10 C9 172.19(12)
N4 C9 C10 N3 0.6(3)
